data_7004149
loop_
_publ_author_name
'Havl\'i\<ckov\'a, Jana'
'Medov\'a, Hana'
'Vitha, Tom\'a\<s'
'Kotek, Jan'
'C\'isa\<rov\'a, Ivana'
'Hermann, Petr'

_publ_section_title
;
 Coordination properties of cyclam (1,4,8,11-tetraazacyclotetradecane)
 endowed with two methylphosphonic acid pendant arms in the
 1,4-positions
;
_journal_issue 39
_journal_name_full 'Dalton Transactions'
_journal_page_first 5378
_journal_page_last 5386
_journal_paper_doi 10.1039/b803235a
_journal_year 2008
_chemical_formula_moiety '3(C12 H28 N4 Ni O6 P2), 5(H2 O)'
_chemical_formula_sum 'C36 H94 N12 Ni3 O23 P6'
_chemical_formula_weight 1425.18
_chemical_name_systematic
;
?
;
_space_group_IT_number 169
_symmetry_cell_setting hexagonal
_symmetry_space_group_name_Hall 'P 61'
_symmetry_space_group_name_H-M 'P 61'
_atom_sites_solution_hydrogens difmap
_atom_sites_solution_primary direct
_atom_sites_solution_secondary difmap
_audit_creation_method SHELXL-97
_cell_angle_alpha 90.00
_cell_angle_beta 90.00
_cell_angle_gamma 120.00
_cell_formula_units_Z 6
_cell_length_a 15.26620(10)
_cell_length_b 15.26620(10)
_cell_length_c 43.2280(4)
_cell_measurement_reflns_used 6775
_cell_measurement_temperature 150(1)
_cell_measurement_theta_max 27.48
_cell_measurement_theta_min 2.91
_cell_volume 8724.84(11)
_computing_cell_refinement 'COLLECT and DENZO'
_computing_data_collection 'COLLECT (Hooft, 1998) and DENZO (Otwinowski & Minor, 1997)'
_computing_data_reduction 'COLLECT and DENZO'
_computing_structure_refinement 'SHELXL-97 (Sheldrick, 1997)'
_computing_structure_solution 'SIR92 (Altomare et al., 1994)'
_diffrn_ambient_temperature 150(1)
_diffrn_detector_area_resol_mean 9.091
_diffrn_measured_fraction_theta_full 0.998
_diffrn_measured_fraction_theta_max 0.998
_diffrn_measurement_device_type 'Nonius KappaCCD area detector'
_diffrn_measurement_method '\f and \w scans to fill the Ewald sphere'
_diffrn_radiation_monochromator graphite
_diffrn_radiation_source 'fine-focus sealed tube'
_diffrn_radiation_type MoK\a
_diffrn_radiation_wavelength 0.71073
_diffrn_reflns_av_R_equivalents 0.0000
_diffrn_reflns_av_sigmaI/netI 0.0501
_diffrn_reflns_limit_h_max 19
_diffrn_reflns_limit_h_min -19
_diffrn_reflns_limit_k_max 16
_diffrn_reflns_limit_k_min -16
_diffrn_reflns_limit_l_max 56
_diffrn_reflns_limit_l_min -55
_diffrn_reflns_number 13307
_diffrn_reflns_theta_full 27.49
_diffrn_reflns_theta_max 27.49
_diffrn_reflns_theta_min 3.08
_diffrn_standards_number 0
_exptl_absorpt_coefficient_mu 1.212
_exptl_absorpt_correction_type none
_exptl_crystal_colour 'pale violet'
_exptl_crystal_density_diffrn 1.627
_exptl_crystal_density_method 'not measured'
_exptl_crystal_description 'hexagonal plate'
_exptl_crystal_F_000 4512
_exptl_crystal_size_max 0.35
_exptl_crystal_size_mid 0.18
_exptl_crystal_size_min 0.18
_refine_diff_density_max 0.795
_refine_diff_density_min -0.627
_refine_diff_density_rms 0.101
_refine_ls_abs_structure_details 'Flack H D (1983), Acta Cryst. A39, 876-881'
_refine_ls_abs_structure_Flack -0.05(2)
_refine_ls_extinction_method none
_refine_ls_goodness_of_fit_ref 1.052
_refine_ls_hydrogen_treatment constr
_refine_ls_matrix_type full
_refine_ls_number_parameters 729
_refine_ls_number_reflns 13307
_refine_ls_number_restraints 406
_refine_ls_restrained_S_all 1.043
_refine_ls_R_factor_all 0.1076
_refine_ls_R_factor_gt 0.0627
_refine_ls_shift/su_max 1.315
_refine_ls_shift/su_mean 0.216
_refine_ls_structure_factor_coef Fsqd
_refine_ls_weighting_details 'calc w=1/[\s^2^(Fo^2^)+(0.0621P)^2^+21.4274P] where P=(Fo^2^+2Fc^2^)/3'
_refine_ls_weighting_scheme calc
_refine_ls_wR_factor_gt 0.1369
_refine_ls_wR_factor_ref 0.1663
_reflns_number_gt 9407
_reflns_number_total 13307
_reflns_threshold_expression >2sigma(I)
_cod_data_source_file b803235a.txt
_cod_data_source_block ni
_cod_database_code 7004149

loop_
_symmetry_equiv_pos_as_xyz
'x, y, z'
'-x, -y, z+1/2'
'-y, x-y, z+1/3'
'-x+y, -x, z+2/3'
'x-y, x, z+1/6'
'y, -x+y, z+5/6'

loop_
_atom_site_label
_atom_site_type_symbol
_atom_site_fract_x
_atom_site_fract_y
_atom_site_fract_z
_atom_site_U_iso_or_equiv
_atom_site_adp_type
_atom_site_occupancy
_atom_site_symmetry_multiplicity
_atom_site_calc_flag
_atom_site_refinement_flags
_atom_site_disorder_assembly
_atom_site_disorder_group
Ni1A Ni 0.72300(12) 0.66294(18) 0.13909(4) 0.0310(3) Uani 1 1 d . . .
N1A N 0.5759(10) 0.5774(10) 0.1187(4) 0.061(4) Uani 1 1 d U . .
C2A C 0.5173(16) 0.6035(15) 0.1391(6) 0.102(6) Uani 1 1 d U . .
H21A H 0.5070 0.5680 0.1591 0.123 Uiso 1 1 calc R . .
H22A H 0.4500 0.5807 0.1298 0.123 Uiso 1 1 calc R . .
C3A C 0.5706(15) 0.7172(14) 0.1446(5) 0.109(6) Uani 1 1 d U . .
H31A H 0.5263 0.7362 0.1560 0.131 Uiso 1 1 calc R . .
H32A H 0.5915 0.7549 0.1249 0.131 Uiso 1 1 calc R . .
N4A N 0.6636(11) 0.7378(12) 0.1643(4) 0.060(4) Uani 1 1 d U . .
C5A C 0.7290(14) 0.8518(13) 0.1624(5) 0.066(5) Uani 1 1 d U . .
H51A H 0.6963 0.8840 0.1738 0.079 Uiso 1 1 calc R . .
H52A H 0.7363 0.8733 0.1405 0.079 Uiso 1 1 calc R . .
C6A C 0.8346(14) 0.8859(13) 0.1764(4) 0.056(4) Uani 1 1 d U . .
H61A H 0.8690 0.9599 0.1797 0.067 Uiso 1 1 calc R . .
H62A H 0.8248 0.8537 0.1969 0.067 Uiso 1 1 calc R . .
C7A C 0.9034(12) 0.8631(12) 0.1580(3) 0.045(4) Uani 1 1 d U . .
H71A H 0.9721 0.8993 0.1671 0.054 Uiso 1 1 calc R . .
H72A H 0.9077 0.8875 0.1365 0.054 Uiso 1 1 calc R . .
N8A N 0.8662(10) 0.7522(9) 0.1577(3) 0.040(3) Uani 1 1 d U . .
H81A H 0.8611 0.7345 0.1771 0.048 Uiso 1 1 d R . .
C9A C 0.9335(11) 0.7245(13) 0.1388(3) 0.038(3) Uani 1 1 d U . .
H91A H 0.9492 0.7590 0.1184 0.046 Uiso 1 1 calc R . .
H92A H 0.9979 0.7459 0.1498 0.046 Uiso 1 1 calc R . .
C10A C 0.8768(11) 0.6109(12) 0.1343(4) 0.036(3) Uani 1 1 d U . .
H101 H 0.9181 0.5908 0.1217 0.043 Uiso 1 1 calc R . .
H102 H 0.8641 0.5769 0.1546 0.043 Uiso 1 1 calc R . .
N11A N 0.7811(9) 0.5800(9) 0.1187(2) 0.027(3) Uani 1 1 d U . .
H111 H 0.7877 0.6129 0.0988 0.032 Uiso 1 1 d R . .
C12A C 0.7105(14) 0.4701(12) 0.1193(4) 0.040(4) Uani 1 1 d U . .
H121 H 0.6971 0.4471 0.1411 0.048 Uiso 1 1 calc R . .
H122 H 0.7427 0.4355 0.1091 0.048 Uiso 1 1 calc R . .
C13A C 0.6114(15) 0.4397(13) 0.1036(4) 0.057(5) Uani 1 1 d U . .
H131 H 0.6263 0.4690 0.0825 0.068 Uiso 1 1 calc R . .
H132 H 0.5744 0.3652 0.1013 0.068 Uiso 1 1 calc R . .
C14A C 0.5444(13) 0.4684(13) 0.1184(5) 0.070(5) Uani 1 1 d U . .
H141 H 0.5345 0.4445 0.1401 0.084 Uiso 1 1 calc R . .
H142 H 0.4777 0.4315 0.1080 0.084 Uiso 1 1 calc R . .
C15A C 0.5600(13) 0.6068(13) 0.0901(3) 0.071(4) Uani 1 1 d U . .
H151 H 0.5112 0.6313 0.0920 0.085 Uiso 1 1 calc R . .
H152 H 0.5311 0.5483 0.0758 0.085 Uiso 1 1 calc R . .
P1A P 0.6915(6) 0.7173(6) 0.07315(12) 0.109(3) Uani 1 1 d U . .
O11A O 0.7631(11) 0.7612(9) 0.0998(2) 0.057(3) Uani 1 1 d U . .
O12A O 0.7270(13) 0.6571(17) 0.0511(3) 0.229(11) Uani 1 1 d U . .
O13A O 0.6835(13) 0.7936(14) 0.0551(3) 0.162(8) Uani 1 1 d U . .
C16A C 0.6435(10) 0.7061(10) 0.1987(3) 0.049(3) Uani 1 1 d U . .
H161 H 0.5784 0.7001 0.2051 0.059 Uiso 1 1 calc R . .
H162 H 0.6976 0.7592 0.2116 0.059 Uiso 1 1 calc R . .
P2A P 0.6390(3) 0.5912(5) 0.20529(10) 0.0789(17) Uani 1 1 d U . .
O21A O 0.6793(9) 0.5653(9) 0.1770(2) 0.054(3) Uani 1 1 d U . .
O22A O 0.7109(12) 0.6058(15) 0.2349(3) 0.140(7) Uani 1 1 d U . .
O23A O 0.5391(9) 0.5134(12) 0.2173(3) 0.112(6) Uani 1 1 d U . .
Ni1B Ni 0.04773(11) 0.32907(18) 0.13879(4) 0.0274(3) Uani 1 1 d . . .
N1B N -0.0910(8) 0.2506(11) 0.1142(3) 0.047(3) Uani 1 1 d U . .
C2B C -0.1587(11) 0.2679(15) 0.1335(3) 0.064(5) Uani 1 1 d U . .
H21B H -0.1783 0.2230 0.1518 0.077 Uiso 1 1 calc R . .
H22B H -0.2209 0.2506 0.1217 0.077 Uiso 1 1 calc R . .
C3B C -0.1093(13) 0.3774(16) 0.1441(4) 0.073(5) Uani 1 1 d U . .
H31B H -0.1582 0.3881 0.1562 0.088 Uiso 1 1 calc R . .
H32B H -0.0878 0.4231 0.1260 0.088 Uiso 1 1 calc R . .
N4B N -0.0157(11) 0.4012(11) 0.1645(3) 0.047(3) Uani 1 1 d U . .
C5B C 0.0471(13) 0.5127(13) 0.1649(4) 0.047(4) Uani 1 1 d U . .
H51B H 0.0124 0.5414 0.1770 0.056 Uiso 1 1 calc R . .
H52B H 0.0557 0.5388 0.1435 0.056 Uiso 1 1 calc R . .
C6B C 0.1552(16) 0.5477(15) 0.1797(4) 0.059(5) Uani 1 1 d U . .
H61B H 0.1887 0.6213 0.1837 0.070 Uiso 1 1 calc R . .
H62B H 0.1450 0.5134 0.1999 0.070 Uiso 1 1 calc R . .
C7B C 0.2238(12) 0.5279(11) 0.1611(3) 0.041(4) Uani 1 1 d U . .
H71B H 0.2918 0.5625 0.1707 0.049 Uiso 1 1 calc R . .
H72B H 0.2297 0.5564 0.1401 0.049 Uiso 1 1 calc R . .
N8B N 0.1879(8) 0.4180(9) 0.1586(2) 0.030(3) Uani 1 1 d U . .
H81B H 0.1882 0.4061 0.1794 0.036 Uiso 1 1 d R . .
C9B C 0.2551(10) 0.3930(12) 0.1407(3) 0.038(3) Uani 1 1 d U . .
H91B H 0.3185 0.4147 0.1523 0.046 Uiso 1 1 calc R . .
H92B H 0.2727 0.4297 0.1207 0.046 Uiso 1 1 calc R . .
C10B C 0.2028(12) 0.2803(12) 0.1349(3) 0.034(3) Uani 1 1 d U . .
H103 H 0.2477 0.2631 0.1230 0.041 Uiso 1 1 calc R . .
H104 H 0.1855 0.2431 0.1547 0.041 Uiso 1 1 calc R . .
N11B N 0.1094(9) 0.2522(9) 0.1169(3) 0.026(2) Uani 1 1 d U . .
H113 H 0.1307 0.2697 0.0931 0.031 Uiso 1 1 d R . .
C12B C 0.0416(13) 0.1402(13) 0.1163(4) 0.042(4) Uani 1 1 d U . .
H123 H 0.0259 0.1141 0.1377 0.051 Uiso 1 1 calc R . .
H124 H 0.0767 0.1086 0.1059 0.051 Uiso 1 1 calc R . .
C13B C -0.0585(12) 0.1106(13) 0.0988(4) 0.060(4) Uani 1 1 d U . .
H133 H -0.0410 0.1412 0.0779 0.072 Uiso 1 1 calc R . .
H134 H -0.0959 0.0362 0.0961 0.072 Uiso 1 1 calc R . .
C14B C -0.1261(12) 0.1396(13) 0.1132(4) 0.074(5) Uani 1 1 d U . .
H143 H -0.1390 0.1139 0.1347 0.089 Uiso 1 1 calc R . .
H144 H -0.1916 0.1051 0.1021 0.089 Uiso 1 1 calc R . .
C15B C -0.0826(15) 0.2900(16) 0.0826(4) 0.085(6) Uani 1 1 d U . .
H153 H -0.1466 0.2883 0.0774 0.102 Uiso 1 1 calc R . .
H154 H -0.0746 0.2445 0.0680 0.102 Uiso 1 1 calc R . .
P1B P 0.0226(4) 0.4192(5) 0.07689(9) 0.0697(16) Uani 1 1 d U . .
O11B O 0.0946(8) 0.4374(9) 0.1022(2) 0.039(2) Uani 1 1 d U . .
O12B O 0.0719(11) 0.4214(10) 0.0445(2) 0.080(4) Uani 1 1 d U . .
O13B O -0.0108(14) 0.4956(12) 0.0736(3) 0.144(7) Uani 1 1 d U . .
C16B C -0.0431(13) 0.3612(13) 0.1966(3) 0.047(4) Uani 1 1 d U . .
H163 H -0.1072 0.3584 0.2024 0.057 Uiso 1 1 calc R . .
H164 H 0.0101 0.4087 0.2109 0.057 Uiso 1 1 calc R . .
P2B P -0.0579(3) 0.2369(3) 0.20141(9) 0.0556(12) Uani 1 1 d U . .
O21B O -0.0020(8) 0.2223(8) 0.1744(2) 0.048(3) Uani 1 1 d U . .
O22B O 0.0023(10) 0.2466(9) 0.2331(2) 0.067(3) Uani 1 1 d U . .
O23B O -0.1677(10) 0.1572(13) 0.2060(3) 0.129(6) Uani 1 1 d U . .
Ni1C Ni 0.39068(14) 0.00728(14) 0.13499(2) 0.0262(4) Uani 1 1 d . . .
N1C N 0.2532(10) -0.0642(9) 0.1088(3) 0.033(3) Uani 1 1 d U . .
C2C C 0.1901(10) -0.0330(10) 0.1246(3) 0.036(3) Uani 1 1 d U . .
H21C H 0.1609 -0.0755 0.1433 0.043 Uiso 1 1 calc R A .
H22C H 0.1335 -0.0441 0.1109 0.043 Uiso 1 1 calc R . .
C3C C 0.2480(11) 0.0775(9) 0.1342(3) 0.039(3) Uani 1 1 d U A .
H31C H 0.2747 0.1209 0.1156 0.047 Uiso 1 1 calc R . .
H32C H 0.2019 0.0954 0.1451 0.047 Uiso 1 1 calc R . .
N4C N 0.3339(11) 0.0959(9) 0.1552(3) 0.042(3) Uani 1 1 d U A .
C5C C 0.4096(14) 0.2058(11) 0.1560(4) 0.054(4) Uani 1 1 d U . .
H51C H 0.3793 0.2422 0.1664 0.065 Uiso 1 1 calc R A .
H52C H 0.4265 0.2315 0.1345 0.065 Uiso 1 1 calc R . .
C6C C 0.5120(14) 0.2298(13) 0.1739(4) 0.048(4) Uani 1 1 d U . .
H61C H 0.5527 0.3037 0.1772 0.058 Uiso 1 1 calc R . .
H62C H 0.4933 0.1973 0.1945 0.058 Uiso 1 1 calc R . .
C7C C 0.5762(13) 0.1970(12) 0.1584(3) 0.044(4) Uani 1 1 d U . .
H71C H 0.6413 0.2252 0.1697 0.052 Uiso 1 1 calc R A .
H72C H 0.5910 0.2246 0.1372 0.052 Uiso 1 1 calc R . .
N8C N 0.5295(9) 0.0860(9) 0.1569(3) 0.032(3) Uani 1 1 d U . .
H81C H 0.5117 0.0600 0.1774 0.038 Uiso 1 1 d R . .
C9C C 0.5918(11) 0.0520(11) 0.1407(3) 0.033(3) Uani 1 1 d U . .
H91C H 0.6529 0.0695 0.1531 0.040 Uiso 1 1 calc R A .
H92C H 0.6137 0.0868 0.1205 0.040 Uiso 1 1 calc R . .
C10C C 0.5324(13) -0.0602(11) 0.1357(3) 0.034(3) Uani 1 1 d U B .
H105 H 0.5746 -0.0828 0.1248 0.041 Uiso 1 1 calc R . .
H106 H 0.5121 -0.0954 0.1559 0.041 Uiso 1 1 calc R . .
N11C N 0.4435(10) -0.0849(9) 0.1175(3) 0.032(3) Uani 1 1 d U B .
H115 H 0.4595 -0.0630 0.0972 0.038 Uiso 1 1 d R . .
C12C C 0.3665(14) -0.1932(13) 0.1175(4) 0.054(4) Uani 1 1 d U . .
H125 H 0.3433 -0.2151 0.1390 0.064 Uiso 1 1 calc R A .
H126 H 0.3975 -0.2327 0.1099 0.064 Uiso 1 1 calc R . .
C13C C 0.2745(13) -0.2163(13) 0.0971(4) 0.049(4) Uani 1 1 d U . .
H135 H 0.2992 -0.1884 0.0762 0.059 Uiso 1 1 calc R . .
H136 H 0.2319 -0.2907 0.0950 0.059 Uiso 1 1 calc R . .
C14C C 0.2104(11) -0.1762(12) 0.1085(3) 0.044(4) Uani 1 1 d U . .
H145 H 0.1896 -0.2010 0.1299 0.053 Uiso 1 1 calc R A .
H146 H 0.1482 -0.2062 0.0957 0.053 Uiso 1 1 calc R . .
C15C C 0.2751(14) -0.0175(14) 0.0761(4) 0.065(5) Uani 1 1 d U . .
H155 H 0.2186 -0.0066 0.0702 0.078 Uiso 1 1 calc R A .
H156 H 0.2743 -0.0680 0.0615 0.078 Uiso 1 1 calc R . .
P1C P 0.3884(3) 0.0967(3) 0.07030(9) 0.0442(10) Uani 1 1 d U B .
O11C O 0.4514(7) 0.1104(7) 0.09823(19) 0.030(2) Uani 1 1 d U B .
O12C O 0.4375(8) 0.0822(9) 0.0410(2) 0.061(3) Uani 1 1 d U . .
O13C O 0.3669(7) 0.1809(7) 0.0634(2) 0.053(3) Uani 1 1 d U . .
C16C C 0.3009(11) 0.0594(9) 0.1889(3) 0.055(4) Uani 1 1 d U A 1
H165 H 0.2403 0.0666 0.1940 0.065 Uiso 0.606(8) 1 d PR B 1
H166 H 0.3554 0.1068 0.2036 0.065 Uiso 0.606(8) 1 d PR B 1
H167 H 0.3392 0.1165 0.2033 0.065 Uiso 0.394(8) 1 d PR B 2
H168 H 0.2290 0.0414 0.1903 0.065 Uiso 0.394(8) 1 d PR B 2
O21C O 0.3259(8) -0.0902(8) 0.1729(2) 0.037(2) Uani 1 1 d U A 1
P2C P 0.2686(4) -0.0705(4) 0.19548(12) 0.0289(11) Uiso 0.606(8) 1 d PU A 1
O22C O 0.3057(10) -0.0757(9) 0.2283(3) 0.034(3) Uiso 0.606(8) 1 d PU A 1
O23C O 0.1552(8) -0.1339(8) 0.1958(2) 0.030(2) Uiso 0.606(8) 1 d PU A 1
P2D P 0.3090(5) -0.0270(5) 0.20142(14) 0.0198(14) Uiso 0.394(8) 1 d PU B 2
O22D O 0.2227(9) -0.0938(9) 0.2238(3) 0.016(3) Uiso 0.394(8) 1 d PU B 2
O23D O 0.4081(10) 0.0373(9) 0.2185(3) 0.020(3) Uiso 0.394(8) 1 d PU B 2
O1W O 0.6577(10) 0.2321(12) 0.0759(4) 0.114(5) Uani 1 1 d . . .
O2W O 0.1035(7) 0.0083(7) 0.0293(2) 0.046(2) Uani 1 1 d . . .
O3W O 0.4420(7) 0.6819(7) 0.03334(18) 0.056(3) Uani 1 1 d . . .
O4W O 0.7811(9) 0.3849(12) 0.0364(3) 0.093(5) Uani 1 1 d . . .
O5W O 0.9419(14) 0.8866(11) 0.0676(4) 0.042(4) Uani 0.50 1 d P . .
O6W O 0.3024(17) 0.5630(17) 0.0803(6) 0.077(8) Uani 0.50 1 d P . .

loop_
_atom_site_aniso_label
_atom_site_aniso_U_11
_atom_site_aniso_U_22
_atom_site_aniso_U_33
_atom_site_aniso_U_23
_atom_site_aniso_U_13
_atom_site_aniso_U_12
Ni1A 0.0335(9) 0.0309(6) 0.0296(7) -0.0056(5) -0.0056(8) 0.0168(9)
N1A 0.049(7) 0.035(6) 0.100(9) -0.028(6) -0.053(6) 0.020(5)
C2A 0.074(11) 0.077(10) 0.178(16) -0.045(11) -0.040(11) 0.054(9)
C3A 0.057(9) 0.069(9) 0.227(17) -0.077(11) -0.044(11) 0.051(8)
N4A 0.042(7) 0.060(8) 0.080(8) -0.031(7) -0.012(6) 0.027(6)
C5A 0.051(9) 0.042(8) 0.111(12) -0.033(8) 0.003(8) 0.028(7)
C6A 0.072(10) 0.027(7) 0.057(9) -0.020(7) 0.007(8) 0.017(7)
C7A 0.040(7) 0.041(8) 0.028(6) -0.011(6) -0.007(6) 0.001(6)
N8A 0.049(7) 0.043(7) 0.025(5) 0.003(5) 0.015(5) 0.022(6)
C9A 0.035(7) 0.045(8) 0.034(7) 0.010(6) 0.014(6) 0.019(6)
C10A 0.029(7) 0.046(8) 0.044(7) 0.002(7) 0.004(6) 0.025(6)
N11A 0.045(7) 0.031(6) 0.017(5) 0.003(5) 0.004(5) 0.029(6)
C12A 0.055(9) 0.027(7) 0.041(7) -0.004(6) -0.013(7) 0.024(7)
C13A 0.069(11) 0.035(7) 0.054(8) -0.009(6) -0.038(7) 0.017(7)
C14A 0.051(9) 0.037(7) 0.116(12) -0.043(8) -0.045(8) 0.017(7)
C15A 0.083(10) 0.091(11) 0.043(7) -0.014(7) -0.020(7) 0.047(9)
P1A 0.188(7) 0.181(6) 0.043(2) -0.022(3) -0.049(3) 0.156(6)
O11A 0.112(9) 0.049(6) 0.032(5) -0.002(4) -0.005(5) 0.056(6)
O12A 0.250(17) 0.50(3) 0.116(10) -0.203(15) -0.139(11) 0.33(2)
O13A 0.189(17) 0.29(2) 0.073(8) 0.101(12) 0.040(10) 0.172(16)
C16A 0.049(7) 0.055(7) 0.043(6) -0.012(5) 0.009(5) 0.025(6)
P2A 0.038(2) 0.158(5) 0.035(2) -0.014(2) 0.0044(16) 0.044(3)
O21A 0.042(6) 0.055(7) 0.040(6) -0.005(5) 0.005(5) 0.005(5)
O22A 0.133(11) 0.289(19) 0.052(6) -0.059(9) -0.039(7) 0.147(13)
O23A 0.053(6) 0.210(15) 0.087(8) 0.088(9) 0.051(6) 0.075(9)
Ni1B 0.0234(8) 0.0374(6) 0.0223(6) -0.0072(5) -0.0015(7) 0.0159(8)
N1B 0.017(5) 0.092(9) 0.033(5) -0.032(6) -0.016(4) 0.028(5)
C2B 0.028(7) 0.111(11) 0.052(8) -0.039(8) -0.008(6) 0.034(7)
C3B 0.065(9) 0.142(13) 0.057(8) -0.041(9) -0.024(7) 0.086(9)
N4B 0.043(7) 0.056(7) 0.045(7) -0.010(6) -0.006(6) 0.028(6)
C5B 0.050(7) 0.054(8) 0.047(7) -0.023(6) -0.015(6) 0.033(7)
C6B 0.091(12) 0.064(10) 0.038(7) -0.021(7) -0.021(8) 0.052(9)
C7B 0.051(8) 0.026(7) 0.023(5) 0.004(5) -0.008(5) 0.003(6)
N8B 0.032(6) 0.040(6) 0.020(5) 0.005(5) 0.004(4) 0.020(5)
C9B 0.027(6) 0.066(9) 0.032(6) -0.002(6) 0.001(6) 0.030(6)
C10B 0.039(7) 0.052(8) 0.023(6) 0.000(6) -0.003(6) 0.031(6)
N11B 0.025(5) 0.030(6) 0.030(5) -0.012(5) -0.001(5) 0.019(5)
C12B 0.040(8) 0.040(8) 0.049(8) -0.012(7) -0.005(6) 0.023(7)
C13B 0.034(8) 0.047(8) 0.084(10) -0.030(7) -0.015(7) 0.009(6)
C14B 0.028(7) 0.079(10) 0.089(10) -0.054(8) -0.003(7) 0.007(7)
C15B 0.094(12) 0.150(17) 0.047(8) -0.060(10) -0.051(8) 0.089(12)
P1B 0.106(4) 0.131(4) 0.0274(16) -0.0167(19) -0.0204(18) 0.100(4)
O11B 0.050(5) 0.062(7) 0.021(4) 0.000(4) 0.002(4) 0.040(5)
O12B 0.157(11) 0.101(8) 0.021(4) 0.008(4) 0.002(5) 0.094(8)
O13B 0.252(19) 0.171(14) 0.122(11) -0.077(10) -0.093(12) 0.192(15)
C16B 0.068(9) 0.072(8) 0.033(6) -0.011(6) 0.006(6) 0.058(8)
P2B 0.0388(19) 0.067(3) 0.039(2) -0.0119(18) 0.0188(15) 0.0099(17)
O21B 0.035(5) 0.042(6) 0.044(5) -0.003(5) 0.016(4) 0.001(4)
O22B 0.098(9) 0.068(7) 0.033(5) -0.003(5) 0.019(5) 0.040(7)
O23B 0.055(7) 0.168(14) 0.090(9) -0.008(9) 0.047(7) 0.000(8)
Ni1C 0.0300(9) 0.0283(9) 0.0206(9) 0.0002(7) -0.0009(7) 0.0148(8)
N1C 0.033(5) 0.039(6) 0.022(5) 0.002(4) -0.009(5) 0.015(5)
C2C 0.031(5) 0.048(6) 0.026(4) 0.014(4) 0.005(4) 0.019(5)
C3C 0.038(6) 0.037(5) 0.058(6) 0.012(5) 0.007(5) 0.030(5)
N4C 0.051(7) 0.035(6) 0.040(5) 0.006(4) 0.004(5) 0.021(5)
C5C 0.067(10) 0.028(7) 0.076(9) 0.005(6) 0.026(8) 0.029(7)
C6C 0.061(8) 0.040(8) 0.032(6) -0.013(6) -0.007(6) 0.015(6)
C7C 0.051(8) 0.034(7) 0.021(5) -0.004(5) -0.008(6) 0.002(6)
N8C 0.039(6) 0.031(6) 0.022(5) 0.005(5) 0.002(5) 0.015(5)
C9C 0.045(8) 0.034(7) 0.017(6) 0.009(5) -0.002(5) 0.018(6)
C10C 0.046(8) 0.036(7) 0.031(7) -0.001(6) 0.000(6) 0.028(6)
N11C 0.044(7) 0.035(6) 0.030(5) -0.006(5) 0.008(5) 0.029(6)
C12C 0.049(8) 0.039(8) 0.064(9) -0.014(8) 0.003(7) 0.015(7)
C13C 0.045(8) 0.042(8) 0.049(8) -0.017(6) -0.005(7) 0.014(7)
C14C 0.039(7) 0.048(7) 0.017(4) -0.004(5) -0.005(5) 0.000(6)
C15C 0.080(11) 0.079(11) 0.044(8) -0.006(7) -0.038(8) 0.046(9)
P1C 0.0300(14) 0.053(2) 0.0339(17) 0.0260(15) 0.0045(12) 0.0095(14)
O11C 0.030(4) 0.034(5) 0.020(4) 0.009(4) 0.000(3) 0.011(4)
O12C 0.047(5) 0.101(8) 0.026(4) 0.031(5) 0.004(4) 0.030(5)
O13C 0.042(4) 0.042(4) 0.063(6) 0.037(4) 0.003(4) 0.013(3)
C16C 0.056(8) 0.028(5) 0.070(9) -0.009(5) 0.045(7) 0.014(5)
O21C 0.038(5) 0.029(4) 0.038(5) 0.011(4) 0.010(4) 0.013(4)
O1W 0.061(8) 0.080(10) 0.159(13) -0.008(10) 0.010(9) 0.004(7)
O2W 0.052(5) 0.042(5) 0.045(4) -0.009(4) 0.011(4) 0.026(4)
O3W 0.052(5) 0.087(7) 0.033(4) 0.020(4) 0.013(4) 0.038(5)
O4W 0.046(6) 0.139(12) 0.087(8) 0.067(8) 0.014(6) 0.041(7)
O5W 0.072(11) 0.013(7) 0.036(8) -0.006(6) 0.022(8) 0.017(7)
O6W 0.080(14) 0.044(11) 0.115(17) 0.044(11) 0.087(13) 0.037(10)

loop_
_atom_type_symbol
_atom_type_description
_atom_type_scat_dispersion_real
_atom_type_scat_dispersion_imag
_atom_type_scat_source
C C 0.0033 0.0016 'International Tables Vol C Tables 4.2.6.8 and 6.1.1.4'
H H 0.0000 0.0000 'International Tables Vol C Tables 4.2.6.8 and 6.1.1.4'
N N 0.0061 0.0033 'International Tables Vol C Tables 4.2.6.8 and 6.1.1.4'
O O 0.0106 0.0060 'International Tables Vol C Tables 4.2.6.8 and 6.1.1.4'
P P 0.1023 0.0942 'International Tables Vol C Tables 4.2.6.8 and 6.1.1.4'
Ni Ni 0.3393 1.1124 'International Tables Vol C Tables 4.2.6.8 and 6.1.1.4'

loop_
_geom_angle_atom_site_label_1
_geom_angle_atom_site_label_2
_geom_angle_atom_site_label_3
_geom_angle
_geom_angle_site_symmetry_1
_geom_angle_site_symmetry_3
_geom_angle_publ_flag
N11A Ni1A N8A 86.2(3) . . ?
N11A Ni1A O21A 88.7(5) . . ?
N8A Ni1A O21A 91.2(4) . . ?
N11A Ni1A N4A 173.4(6) . . ?
N8A Ni1A N4A 92.4(5) . . ?
O21A Ni1A N4A 84.8(6) . . ?
N11A Ni1A O11A 91.8(4) . . ?
N8A Ni1A O11A 90.5(5) . . ?
O21A Ni1A O11A 178.3(4) . . ?
N4A Ni1A O11A 94.6(5) . . ?
N11A Ni1A N1A 95.2(5) . . ?
N8A Ni1A N1A 177.1(5) . . ?
O21A Ni1A N1A 91.4(5) . . ?
N4A Ni1A N1A 86.5(4) . . ?
O11A Ni1A N1A 86.9(5) . . ?
C15A N1A C2A 102.9(15) . . ?
C15A N1A C14A 110.2(14) . . ?
C2A N1A C14A 114.6(16) . . ?
C15A N1A Ni1A 118.2(12) . . ?
C2A N1A Ni1A 100.7(10) . . ?
C14A N1A Ni1A 109.9(10) . . ?
N1A C2A C3A 111.0(18) . . ?
N1A C2A H21A 109.2 . . ?
C3A C2A H21A 109.3 . . ?
N1A C2A H22A 109.6 . . ?
C3A C2A H22A 109.8 . . ?
H21A C2A H22A 107.9 . . ?
C2A C3A N4A 103.4(15) . . ?
C2A C3A H31A 110.7 . . ?
N4A C3A H31A 111.1 . . ?
C2A C3A H32A 111.4 . . ?
N4A C3A H32A 111.1 . . ?
H31A C3A H32A 109.2 . . ?
C5A N4A C16A 109.2(13) . . ?
C5A N4A C3A 102.3(14) . . ?
C16A N4A C3A 116.5(14) . . ?
C5A N4A Ni1A 112.5(11) . . ?
C16A N4A Ni1A 113.8(10) . . ?
C3A N4A Ni1A 101.9(10) . . ?
N4A C5A C6A 110.0(15) . . ?
N4A C5A H51A 109.8 . . ?
C6A C5A H51A 109.6 . . ?
N4A C5A H52A 109.3 . . ?
C6A C5A H52A 109.9 . . ?
H51A C5A H52A 108.2 . . ?
C7A C6A C5A 116.8(14) . . ?
C7A C6A H61A 107.3 . . ?
C5A C6A H61A 108.2 . . ?
C7A C6A H62A 108.4 . . ?
C5A C6A H62A 108.4 . . ?
H61A C6A H62A 107.4 . . ?
C6A C7A N8A 110.9(13) . . ?
C6A C7A H71A 110.1 . . ?
N8A C7A H71A 109.1 . . ?
C6A C7A H72A 109.4 . . ?
N8A C7A H72A 109.4 . . ?
H71A C7A H72A 108.0 . . ?
C7A N8A C9A 113.0(12) . . ?
C7A N8A Ni1A 115.3(10) . . ?
C9A N8A Ni1A 104.2(9) . . ?
C7A N8A H81A 105.4 . . ?
C9A N8A H81A 113.4 . . ?
Ni1A N8A H81A 105.5 . . ?
C10A C9A N8A 107.9(12) . . ?
C10A C9A H91A 110.0 . . ?
N8A C9A H91A 109.9 . . ?
C10A C9A H92A 110.6 . . ?
N8A C9A H92A 110.2 . . ?
H91A C9A H92A 108.4 . . ?
N11A C10A C9A 109.7(13) . . ?
N11A C10A H101 109.7 . . ?
C9A C10A H101 109.3 . . ?
N11A C10A H102 110.0 . . ?
C9A C10A H102 109.9 . . ?
H101 C10A H102 108.3 . . ?
C10A N11A C12A 114.0(12) . . ?
C10A N11A Ni1A 105.9(9) . . ?
C12A N11A Ni1A 113.3(9) . . ?
C10A N11A H111 114.4 . . ?
C12A N11A H111 115.4 . . ?
Ni1A N11A H111 91.4 . . ?
N11A C12A C13A 113.2(13) . . ?
N11A C12A H121 109.2 . . ?
C13A C12A H121 109.1 . . ?
N11A C12A H122 109.1 . . ?
C13A C12A H122 108.2 . . ?
H121 C12A H122 107.9 . . ?
C14A C13A C12A 117.4(14) . . ?
C14A C13A H131 107.9 . . ?
C12A C13A H131 107.7 . . ?
C14A C13A H132 107.5 . . ?
C12A C13A H132 108.8 . . ?
H131 C13A H132 107.1 . . ?
C13A C14A N1A 117.5(17) . . ?
C13A C14A H141 107.9 . . ?
N1A C14A H141 108.3 . . ?
C13A C14A H142 108.1 . . ?
N1A C14A H142 107.5 . . ?
H141 C14A H142 107.2 . . ?
N1A C15A P1A 109.6(12) . . ?
N1A C15A H151 109.6 . . ?
P1A C15A H151 109.9 . . ?
N1A C15A H152 109.8 . . ?
P1A C15A H152 109.7 . . ?
H151 C15A H152 108.2 . . ?
O13A P1A O11A 112.9(10) . . ?
O13A P1A O12A 109.2(10) . . ?
O11A P1A O12A 109.6(7) . . ?
O13A P1A C15A 114.8(9) . . ?
O11A P1A C15A 107.2(7) . . ?
O12A P1A C15A 102.7(10) . . ?
P1A O11A Ni1A 114.1(8) . . ?
N4A C16A P2A 111.9(9) . . ?
N4A C16A H161 109.4 . . ?
P2A C16A H161 109.3 . . ?
N4A C16A H162 109.0 . . ?
P2A C16A H162 109.2 . . ?
H161 C16A H162 107.9 . . ?
O23A P2A O21A 117.8(9) . . ?
O23A P2A O22A 100.8(9) . . ?
O21A P2A O22A 109.8(7) . . ?
O23A P2A C16A 111.7(8) . . ?
O21A P2A C16A 108.4(7) . . ?
O22A P2A C16A 107.7(9) . . ?
P2A O21A Ni1A 118.4(8) . . ?
N8B Ni1B N11B 86.9(3) . . ?
N8B Ni1B O21B 93.5(4) . . ?
N11B Ni1B O21B 89.1(5) . . ?
N8B Ni1B N4B 91.9(5) . . ?
N11B Ni1B N4B 175.3(5) . . ?
O21B Ni1B N4B 86.4(5) . . ?
N8B Ni1B N1B 173.2(5) . . ?
N11B Ni1B N1B 93.4(4) . . ?
O21B Ni1B N1B 93.3(5) . . ?
N4B Ni1B N1B 88.3(3) . . ?
N8B Ni1B O11B 87.8(4) . . ?
N11B Ni1B O11B 91.7(4) . . ?
O21B Ni1B O11B 178.5(3) . . ?
N4B Ni1B O11B 92.9(5) . . ?
N1B Ni1B O11B 85.4(5) . . ?
C2B N1B C15B 112.6(13) . . ?
C2B N1B C14B 109.6(13) . . ?
C15B N1B C14B 110.2(12) . . ?
C2B N1B Ni1B 102.0(8) . . ?
C15B N1B Ni1B 112.1(10) . . ?
C14B N1B Ni1B 110.1(9) . . ?
N1B C2B C3B 111.5(13) . . ?
N1B C2B H21B 109.4 . . ?
C3B C2B H21B 109.2 . . ?
N1B C2B H22B 109.3 . . ?
C3B C2B H22B 109.3 . . ?
H21B C2B H22B 108.0 . . ?
C2B C3B N4B 108.6(14) . . ?
C2B C3B H31B 110.1 . . ?
N4B C3B H31B 110.2 . . ?
C2B C3B H32B 109.9 . . ?
N4B C3B H32B 109.6 . . ?
H31B C3B H32B 108.4 . . ?
C5B N4B C16B 110.5(13) . . ?
C5B N4B C3B 105.4(13) . . ?
C16B N4B C3B 113.3(14) . . ?
C5B N4B Ni1B 113.8(11) . . ?
C16B N4B Ni1B 112.6(9) . . ?
C3B N4B Ni1B 100.7(9) . . ?
N4B C5B C6B 111.0(14) . . ?
N4B C5B H51B 108.9 . . ?
C6B C5B H51B 109.1 . . ?
N4B C5B H52B 109.6 . . ?
C6B C5B H52B 110.1 . . ?
H51B C5B H52B 108.0 . . ?
C7B C6B C5B 116.0(13) . . ?
C7B C6B H61B 107.5 . . ?
C5B C6B H61B 108.1 . . ?
C7B C6B H62B 108.4 . . ?
C5B C6B H62B 109.1 . . ?
H61B C6B H62B 107.4 . . ?
C6B C7B N8B 112.0(13) . . ?
C6B C7B H71B 110.0 . . ?
N8B C7B H71B 108.7 . . ?
C6B C7B H72B 109.1 . . ?
N8B C7B H72B 109.0 . . ?
H71B C7B H72B 107.9 . . ?
C9B N8B C7B 114.7(12) . . ?
C9B N8B Ni1B 103.9(8) . . ?
C7B N8B Ni1B 116.7(9) . . ?
C9B N8B H81B 112.8 . . ?
C7B N8B H81B 96.7 . . ?
Ni1B N8B H81B 112.4 . . ?
N8B C9B C10B 109.9(12) . . ?
N8B C9B H91B 109.8 . . ?
C10B C9B H91B 110.0 . . ?
N8B C9B H92B 109.3 . . ?
C10B C9B H92B 109.7 . . ?
H91B C9B H92B 108.2 . . ?
N11B C10B C9B 107.5(12) . . ?
N11B C10B H103 110.1 . . ?
C9B C10B H103 109.8 . . ?
N11B C10B H104 110.6 . . ?
C9B C10B H104 110.3 . . ?
H103 C10B H104 108.5 . . ?
C10B N11B C12B 110.9(12) . . ?
C10B N11B Ni1B 104.0(8) . . ?
C12B N11B Ni1B 114.1(9) . . ?
C10B N11B H113 107.6 . . ?
C12B N11B H113 102.5 . . ?
Ni1B N11B H113 117.8 . . ?
N11B C12B C13B 111.1(14) . . ?
N11B C12B H123 109.7 . . ?
C13B C12B H123 109.6 . . ?
N11B C12B H124 109.7 . . ?
C13B C12B H124 108.5 . . ?
H123 C12B H124 108.1 . . ?
C14B C13B C12B 116.7(14) . . ?
C14B C13B H133 107.6 . . ?
C12B C13B H133 107.9 . . ?
C14B C13B H134 108.0 . . ?
C12B C13B H134 109.0 . . ?
H133 C13B H134 107.2 . . ?
C13B C14B N1B 116.7(14) . . ?
C13B C14B H143 107.8 . . ?
N1B C14B H143 108.1 . . ?
C13B C14B H144 108.3 . . ?
N1B C14B H144 108.3 . . ?
H143 C14B H144 107.3 . . ?
N1B C15B P1B 114.6(11) . . ?
N1B C15B H153 108.4 . . ?
P1B C15B H153 108.7 . . ?
N1B C15B H154 108.7 . . ?
P1B C15B H154 108.7 . . ?
H153 C15B H154 107.6 . . ?
O11B P1B O13B 115.9(8) . . ?
O11B P1B O12B 110.5(7) . . ?
O13B P1B O12B 104.0(8) . . ?
O11B P1B C15B 105.8(7) . . ?
O13B P1B C15B 113.2(10) . . ?
O12B P1B C15B 107.1(8) . . ?
P1B O11B Ni1B 118.3(7) . . ?
N4B C16B P2B 113.6(9) . . ?
N4B C16B H163 109.2 . . ?
P2B C16B H163 109.0 . . ?
N4B C16B H164 108.5 . . ?
P2B C16B H164 108.8 . . ?
H163 C16B H164 107.7 . . ?
O23B P2B O21B 117.2(7) . . ?
O23B P2B O22B 108.3(8) . . ?
O21B P2B O22B 109.2(6) . . ?
O23B P2B C16B 111.5(10) . . ?
O21B P2B C16B 106.2(7) . . ?
O22B P2B C16B 103.6(7) . . ?
P2B O21B Ni1B 117.5(7) . . ?
N8C Ni1C N11C 85.9(5) . . ?
N8C Ni1C O11C 88.4(4) . . ?
N11C Ni1C O11C 93.3(4) . . ?
N8C Ni1C O21C 92.1(4) . . ?
N11C Ni1C O21C 90.5(5) . . ?
O11C Ni1C O21C 176.2(4) . . ?
N8C Ni1C N4C 93.8(5) . . ?
N11C Ni1C N4C 176.6(5) . . ?
O11C Ni1C N4C 90.1(4) . . ?
O21C Ni1C N4C 86.1(4) . . ?
N8C Ni1C N1C 174.6(4) . . ?
N11C Ni1C N1C 94.4(5) . . ?
O11C Ni1C N1C 86.2(4) . . ?
O21C Ni1C N1C 93.4(4) . . ?
N4C Ni1C N1C 86.2(5) . . ?
C2C N1C C14C 113.5(11) . . ?
C2C N1C C15C 108.0(11) . . ?
C14C N1C C15C 113.0(11) . . ?
C2C N1C Ni1C 103.0(8) . . ?
C14C N1C Ni1C 110.1(9) . . ?
C15C N1C Ni1C 108.6(9) . . ?
N1C C2C C3C 112.5(11) . . ?
N1C C2C H21C 109.2 . . ?
C3C C2C H21C 109.1 . . ?
N1C C2C H22C 109.0 . . ?
C3C C2C H22C 109.1 . . ?
H21C C2C H22C 107.8 . . ?
N4C C3C C2C 109.9(10) . . ?
N4C C3C H31C 109.7 . . ?
C2C C3C H31C 109.9 . . ?
N4C C3C H32C 109.6 . . ?
C2C C3C H32C 109.5 . . ?
H31C C3C H32C 108.2 . . ?
C5C N4C C3C 109.7(11) . . ?
C5C N4C C16C 108.3(12) . . ?
C3C N4C C16C 113.8(12) . . ?
C5C N4C Ni1C 113.2(10) . . ?
C3C N4C Ni1C 103.2(8) . . ?
C16C N4C Ni1C 108.7(8) . . ?
N4C C5C C6C 112.6(13) . . ?
N4C C5C H51C 109.3 . . ?
C6C C5C H51C 108.9 . . ?
N4C C5C H52C 108.7 . . ?
C6C C5C H52C 109.3 . . ?
H51C C5C H52C 107.9 . . ?
C7C C6C C5C 116.3(12) . . ?
C7C C6C H61C 107.2 . . ?
C5C C6C H61C 108.4 . . ?
C7C C6C H62C 108.7 . . ?
C5C C6C H62C 108.5 . . ?
H61C C6C H62C 107.4 . . ?
C6C C7C N8C 113.1(13) . . ?
C6C C7C H71C 109.7 . . ?
N8C C7C H71C 108.8 . . ?
C6C C7C H72C 109.0 . . ?
N8C C7C H72C 108.6 . . ?
H71C C7C H72C 107.6 . . ?
C9C N8C C7C 113.6(12) . . ?
C9C N8C Ni1C 103.4(8) . . ?
C7C N8C Ni1C 117.0(9) . . ?
C9C N8C H81C 113.4 . . ?
C7C N8C H81C 108.1 . . ?
Ni1C N8C H81C 100.8 . . ?
N8C C9C C10C 110.1(12) . . ?
N8C C9C H91C 109.6 . . ?
C10C C9C H91C 109.9 . . ?
N8C C9C H92C 109.3 . . ?
C10C C9C H92C 109.7 . . ?
H91C C9C H92C 108.1 . . ?
N11C C10C C9C 109.1(12) . . ?
N11C C10C H105 109.7 . . ?
C9C C10C H105 109.4 . . ?
N11C C10C H106 110.2 . . ?
C9C C10C H106 110.0 . . ?
H105 C10C H106 108.3 . . ?
C10C N11C C12C 114.2(13) . . ?
C10C N11C Ni1C 104.9(8) . . ?
C12C N11C Ni1C 113.4(10) . . ?
C10C N11C H115 112.2 . . ?
C12C N11C H115 108.7 . . ?
Ni1C N11C H115 102.7 . . ?
N11C C12C C13C 112.4(15) . . ?
N11C C12C H125 109.2 . . ?
C13C C12C H125 109.2 . . ?
N11C C12C H126 109.6 . . ?
C13C C12C H126 108.5 . . ?
H125 C12C H126 107.9 . . ?
C14C C13C C12C 115.6(13) . . ?
C14C C13C H135 107.8 . . ?
C12C C13C H135 108.2 . . ?
C14C C13C H136 108.5 . . ?
C12C C13C H136 109.0 . . ?
H135 C13C H136 107.4 . . ?
C13C C14C N1C 118.5(13) . . ?
C13C C14C H145 107.2 . . ?
N1C C14C H145 107.6 . . ?
C13C C14C H146 107.9 . . ?
N1C C14C H146 108.1 . . ?
H145 C14C H146 107.1 . . ?
N1C C15C P1C 117.9(10) . . ?
N1C C15C H155 107.6 . . ?
P1C C15C H155 107.8 . . ?
N1C C15C H156 108.1 . . ?
P1C C15C H156 107.9 . . ?
H155 C15C H156 107.1 . . ?
O11C P1C O13C 116.2(7) . . ?
O11C P1C O12C 111.1(6) . . ?
O13C P1C O12C 106.7(6) . . ?
O11C P1C C15C 105.7(6) . . ?
O13C P1C C15C 110.4(7) . . ?
O12C P1C C15C 106.4(8) . . ?
P1C O11C Ni1C 119.8(6) . . ?
N4C C16C P2C 113.7(9) . . ?
N4C C16C H165 108.5 . . ?
P2C C16C H165 108.9 . . ?
N4C C16C H166 109.2 . . ?
P2C C16C H166 111.3 . . ?
H165 C16C H166 104.8 . . ?
N4C C16C H167 109.3 . . ?
P2C C16C H167 125.7 . . ?
H165 C16C H167 86.3 . . ?
N4C C16C H168 105.8 . . ?
P2C C16C H168 91.7 . . ?
H166 C16C H168 124.3 . . ?
H167 C16C H168 106.9 . . ?
P2C O21C Ni1C 120.1(6) . . ?
O21C P2C O23C 119.8(7) . . ?
O21C P2C O22C 109.6(7) . . ?
O23C P2C O22C 107.0(7) . . ?
O21C P2C C16C 105.2(6) . . ?
O23C P2C C16C 107.5(7) . . ?
O22C P2C C16C 107.1(7) . . ?
O23D P2D O22D 111.7(8) . . ?
O23D P2D H166 62.8 . . ?
O22D P2D H166 116.2 . . ?

loop_
_geom_bond_atom_site_label_1
_geom_bond_atom_site_label_2
_geom_bond_distance
_geom_bond_site_symmetry_2
_geom_bond_publ_flag
Ni1A N11A 2.071(11) . ?
Ni1A N8A 2.073(13) . ?
Ni1A O21A 2.086(12) . ?
Ni1A N4A 2.088(14) . ?
Ni1A O11A 2.141(11) . ?
Ni1A N1A 2.143(12) . ?
N1A C15A 1.378(19) . ?
N1A C2A 1.45(3) . ?
N1A C14A 1.48(2) . ?
C2A C3A 1.524(17) . ?
C2A H21A 0.9900 . ?
C2A H22A 0.9900 . ?
C3A N4A 1.55(2) . ?
C3A H31A 0.9900 . ?
C3A H32A 0.9900 . ?
N4A C5A 1.51(2) . ?
N4A C16A 1.55(2) . ?
C5A C6A 1.55(3) . ?
C5A H51A 0.9900 . ?
C5A H52A 0.9900 . ?
C6A C7A 1.49(2) . ?
C6A H61A 0.9900 . ?
C6A H62A 0.9900 . ?
C7A N8A 1.49(2) . ?
C7A H71A 0.9900 . ?
C7A H72A 0.9900 . ?
N8A C9A 1.529(19) . ?
N8A H81A 0.8756 . ?
C9A C10A 1.514(14) . ?
C9A H91A 0.9900 . ?
C9A H92A 0.9900 . ?
C10A N11A 1.456(19) . ?
C10A H101 0.9900 . ?
C10A H102 0.9900 . ?
N11A C12A 1.47(2) . ?
N11A H111 0.9753 . ?
C12A C13A 1.50(2) . ?
C12A H121 0.9900 . ?
C12A H122 0.9900 . ?
C13A C14A 1.45(3) . ?
C13A H131 0.9900 . ?
C13A H132 0.9900 . ?
C14A H141 0.9900 . ?
C14A H142 0.9900 . ?
C15A P1A 2.006(18) . ?
C15A H151 0.9900 . ?
C15A H152 0.9900 . ?
P1A O13A 1.459(15) . ?
P1A O11A 1.498(13) . ?
P1A O12A 1.594(13) . ?
C16A P2A 1.744(16) . ?
C16A H161 0.9900 . ?
C16A H162 0.9900 . ?
P2A O23A 1.481(13) . ?
P2A O21A 1.510(12) . ?
P2A O22A 1.629(13) . ?
Ni1B N8B 2.061(12) . ?
Ni1B N11B 2.065(11) . ?
Ni1B O21B 2.088(11) . ?
Ni1B N4B 2.111(15) . ?
Ni1B N1B 2.126(10) . ?
Ni1B O11B 2.137(11) . ?
N1B C2B 1.452(18) . ?
N1B C15B 1.47(2) . ?
N1B C14B 1.50(2) . ?
C2B C3B 1.522(17) . ?
C2B H21B 0.9900 . ?
C2B H22B 0.9900 . ?
C3B N4B 1.56(2) . ?
C3B H31B 0.9900 . ?
C3B H32B 0.9900 . ?
N4B C5B 1.48(2) . ?
N4B C16B 1.49(2) . ?
C5B C6B 1.59(2) . ?
C5B H51B 0.9900 . ?
C5B H52B 0.9900 . ?
C6B C7B 1.47(2) . ?
C6B H61B 0.9900 . ?
C6B H62B 0.9900 . ?
C7B N8B 1.486(19) . ?
C7B H71B 0.9900 . ?
C7B H72B 0.9900 . ?
N8B C9B 1.478(17) . ?
N8B H81B 0.9182 . ?
C9B C10B 1.513(14) . ?
C9B H91B 0.9900 . ?
C9B H92B 0.9900 . ?
C10B N11B 1.485(18) . ?
C10B H103 0.9900 . ?
C10B H104 0.9900 . ?
N11B C12B 1.49(2) . ?
N11B H113 1.0734 . ?
C12B C13B 1.55(2) . ?
C12B H123 0.9900 . ?
C12B H124 0.9900 . ?
C13B C14B 1.45(2) . ?
C13B H133 0.9900 . ?
C13B H134 0.9900 . ?
C14B H143 0.9900 . ?
C14B H144 0.9900 . ?
C15B P1B 1.83(2) . ?
C15B H153 0.9900 . ?
C15B H154 0.9900 . ?
P1B O11B 1.475(11) . ?
P1B O13B 1.495(13) . ?
P1B O12B 1.583(11) . ?
C16B P2B 1.807(15) . ?
C16B H163 0.9900 . ?
C16B H164 0.9900 . ?
P2B O23B 1.513(14) . ?
P2B O21B 1.528(11) . ?
P2B O22B 1.615(12) . ?
Ni1C N8C 2.071(12) . ?
Ni1C N11C 2.082(10) . ?
Ni1C O11C 2.098(9) . ?
Ni1C O21C 2.100(10) . ?
Ni1C N4C 2.126(13) . ?
Ni1C N1C 2.143(12) . ?
N1C C2C 1.444(18) . ?
N1C C14C 1.495(19) . ?
N1C C15C 1.541(19) . ?
C2C C3C 1.519(18) . ?
C2C H21C 0.9900 . ?
C2C H22C 0.9900 . ?
C3C N4C 1.502(18) . ?
C3C H31C 0.9900 . ?
C3C H32C 0.9900 . ?
N4C C5C 1.488(19) . ?
N4C C16C 1.550(17) . ?
C5C C6C 1.61(2) . ?
C5C H51C 0.9900 . ?
C5C H52C 0.9900 . ?
C6C C7C 1.46(2) . ?
C6C H61C 0.9900 . ?
C6C H62C 0.9900 . ?
C7C N8C 1.475(19) . ?
C7C H71C 0.9900 . ?
C7C H72C 0.9900 . ?
N8C C9C 1.468(19) . ?
N8C H81C 0.9536 . ?
C9C C10C 1.50(2) . ?
C9C H91C 0.9900 . ?
C9C H92C 0.9900 . ?
C10C N11C 1.45(2) . ?
C10C H105 0.9900 . ?
C10C H106 0.9900 . ?
N11C C12C 1.47(2) . ?
N11C H115 0.9282 . ?
C12C C13C 1.54(2) . ?
C12C H125 0.9900 . ?
C12C H126 0.9900 . ?
C13C C14C 1.48(2) . ?
C13C H135 0.9900 . ?
C13C H136 0.9900 . ?
C14C H145 0.9900 . ?
C14C H146 0.9900 . ?
C15C P1C 1.754(18) . ?
C15C H155 0.9900 . ?
C15C H156 0.9900 . ?
P1C O11C 1.491(10) . ?
P1C O13C 1.506(11) . ?
P1C O12C 1.544(11) . ?
C16C P2C 1.811(13) . ?
C16C H165 1.0086 . ?
C16C H166 1.0079 . ?
C16C H167 0.9900 . ?
C16C H168 0.9900 . ?
O21C P2C 1.438(11) . ?
P2C O23C 1.503(12) . ?
P2C O22C 1.543(13) . ?
P2D O23D 1.520(14) . ?
P2D O22D 1.538(14) . ?
P2D H166 1.7996 . ?
